data_9004644
loop_
_publ_author_name
'Brigatti, M. F.'
'Kile, D. E.'
'Poppi, M.'

_publ_section_title
;
 Crystal structure and crystal chemistry of lithium-bearing muscovite-2M1
 Sample: 129
;
_journal_name_full 'The Canadian Mineralogist'
_journal_page_first 1171
_journal_page_last 1180
_journal_paper_doi 10.2113/gscanmin.39.4.1171
_journal_volume 39
_journal_year 2001
_chemical_formula_sum 'Al2.16 F0.58 Fe0.42 H1.42 K0.97 Li0.38 Mg0.01 Na0.02 O11.42 Rb0.01 Si3.28'
_chemical_name_mineral Muscovite-2M1
_space_group_IT_number 15
_symmetry_space_group_name_Hall '-C 2yc'
_symmetry_space_group_name_H-M 'C 1 2/c 1'
_cell_angle_alpha 90
_cell_angle_beta 95.63
_cell_angle_gamma 90
_cell_formula_units_Z 4
_cell_length_a 5.224
_cell_length_b 9.081
_cell_length_c 19.952
_cell_volume 941.940
_database_code_amcsd 0005737
_exptl_crystal_density_diffrn 2.899
_cod_original_formula_sum 'O11.42 (F.58 Na.02) Rb.01 K.97 Si3.28 Al2.16 Fe.42 Li.38 Mg.01 H1.42'
_cod_database_code 9004644

loop_
_space_group_symop_operation_xyz
x,y,z
1/2+x,1/2+y,z
x,-y,1/2+z
1/2+x,1/2-y,1/2+z
-x,y,1/2-z
1/2-x,1/2+y,1/2-z
-x,-y,-z
1/2-x,1/2-y,-z

loop_
_atom_site_aniso_label
_atom_site_aniso_U_11
_atom_site_aniso_U_22
_atom_site_aniso_U_33
_atom_site_aniso_U_12
_atom_site_aniso_U_13
_atom_site_aniso_U_23
O11 0.02068 0.02799 0.02996 -0.00622 0.00105 0.00457
O21 0.02204 0.01671 0.03395 0.00981 0.00209 -0.00548
O22 0.02369 0.01504 0.02996 0.00096 0.00366 0.00183
O31 0.02109 0.02924 0.01798 -0.00239 0.00261 0.00639
O32 0.01712 0.02047 0.02397 -0.00263 0.00209 0.00822
O-H4 0.04477 0.03300 0.02397 -0.00287 0.00523 -0.00091
F4 0.04477 0.03300 0.02397 -0.00287 0.00523 -0.00091
NaA 0.02834 0.02883 0.03795 0.00000 0.00261 0.00000
RbA 0.02834 0.02883 0.03795 0.00000 0.00261 0.00000
KA 0.02834 0.02883 0.03795 0.00000 0.00261 0.00000
SiT1 0.01287 0.01253 0.01798 0.00072 0.00157 0.00091
AlT1 0.01287 0.01253 0.01798 0.00072 0.00157 0.00091
SiT2 0.01424 0.00585 0.02197 -0.00048 0.00261 0.00091
AlT2 0.01424 0.00585 0.02197 -0.00048 0.00261 0.00091
FeM2 0.01328 0.01253 0.01798 0.00072 0.00209 0.00183
AlM2 0.01328 0.01253 0.01798 0.00072 0.00209 0.00183
LiM2 0.01328 0.01253 0.01798 0.00072 0.00209 0.00183

loop_
_atom_site_label
_atom_site_fract_x
_atom_site_fract_y
_atom_site_fract_z
_atom_site_occupancy
_atom_site_U_iso_or_equiv
_atom_site_type_symbol
_atom_site_attached_hydrogens
O11 0.73770 0.32920 0.16110 1.00000 0.02609 O 0
O21 0.23680 0.35980 0.16850 1.00000 0.02394 O 0
O22 0.44460 0.09450 0.16830 1.00000 0.02267 O 0
O31 0.39690 0.25270 0.05410 1.00000 0.02280 O 0
O32 0.95670 0.43680 0.05410 1.00000 0.02077 O 0
O-H4 0.95130 0.06500 0.05150 0.71000 0.03344 O 1
F4 0.95130 0.06500 0.05150 0.29000 0.03344 F 0
NaA 0.00000 0.09500 0.25000 0.02000 0.03154 Na 0
RbA 0.00000 0.09500 0.25000 0.01000 0.03154 Rb 0
KA 0.00000 0.09500 0.25000 0.97000 0.03154 K 0
SiT1 0.45460 0.25840 0.13563 0.82000 0.01469 Si 0
AlT1 0.45460 0.25840 0.13563 0.18000 0.01469 Al 0
SiT2 0.96400 0.42930 0.13553 0.82000 0.01368 Si 0
AlT2 0.96400 0.42930 0.13553 0.18000 0.01368 Al 0
FeM2 0.25100 0.08260 0.00003 0.10000 0.01456 Fe 0
AlM2 0.25100 0.08260 0.00003 0.72000 0.01456 Al 0
LiM2 0.25100 0.08260 0.00003 0.18000 0.01456 Li 0
FeM1 0.75000 0.25000 0.00000 0.22000 0.02584 Fe 0
LiM1 0.75000 0.25000 0.00000 0.02000 0.02584 Li 0
MgM1 0.75000 0.25000 0.00000 0.01000 0.02584 Mg 0

loop_
_cod_changelog_entry_id
_cod_changelog_entry_author
_cod_changelog_entry_date
_cod_changelog_entry_text
1
;cod-tools version 3.8.0
Id: cif_guess_AMCSD_atom_types 9574 2023-05-10 09:00:05Z saulius
;
2023-05-10T18:49:22+03:00
;Derived atom types and hydrogen counts
from atom names that follow the AMCSD naming convention
(Wat == water, O-H == hydroxyl).
;
2
;cod-tools version 3.10.1
Id: cif_fix_AMCSD_aniso_labels 10200 2024-08-01 14:09:44Z saulius
;
2024-08-02T12:20:40+03:00
;Changed the following '_atom_site_aniso_label' values:
'OH4' -> 'O-H4'
;

loop_
_cod_related_entry_id
_cod_related_entry_database
_cod_related_entry_code
1 AMCSD 0005737
